data_4023416
loop_
_publ_author_name
'Saumen Hajra'
'Aswini Kumar Giri'

_publ_contact_author_address
;Department of Chemistry
Indian Institute of Technology
Kharagpur, , 721 302
India
;
_publ_contact_author_email shajra@chem.iitkgp.ernet.in
_publ_contact_author_fax (+91)-3222-282252
_publ_contact_author_name 'Dr. Saumen Hajra'
_publ_contact_author_phone (+91)-3222-283340
_publ_section_title
;
 Organocatalytic and Enantioselective Synthesis of
 \b-(Hydroxyalkyl)-\g-Butyrolactones
;
_journal_name_full 'Journal of Organic Chemistry'
_journal_page_first 3935
_journal_page_last 3937
_journal_paper_doi 10.1021/jo8005733
_journal_volume 73
_journal_year 2008
_chemical_absolute_configuration rm
_chemical_formula_sum 'C11 H11 N O5'
_chemical_formula_weight 237.21
_chemical_name_systematic
;
 ?
;
_space_group_IT_number 4
_symmetry_cell_setting monoclinic
_symmetry_space_group_name_Hall 'P 2yb'
_symmetry_space_group_name_H-M 'P 1 21 1'
_atom_sites_solution_hydrogens geom
_atom_sites_solution_primary direct
_atom_sites_solution_secondary difmap
_audit_creation_method SHELXL-97
_cell_angle_alpha 90.00
_cell_angle_beta 91.142(5)
_cell_angle_gamma 90.00
_cell_formula_units_Z 2
_cell_length_a 6.0650(10)
_cell_length_b 5.9654(9)
_cell_length_c 14.695(2)
_cell_measurement_temperature 293(2)
_cell_volume 531.55(15)
_computing_cell_refinement 'Bruker SMART'
_computing_data_collection 'Bruker SMART'
_computing_data_reduction 'Bruker SAINT'
_computing_structure_refinement 'SHELXL-97 (Sheldrick, 1997)'
_computing_structure_solution 'SHELXS-97 (Sheldrick, 1990)'
_diffrn_ambient_temperature 293(2)
_diffrn_measured_fraction_theta_full 0.971
_diffrn_measured_fraction_theta_max 0.971
_diffrn_measurement_device_type 'CCD area detector'
_diffrn_measurement_method 'phi and omega scans'
_diffrn_radiation_monochromator graphite
_diffrn_radiation_source 'fine-focus sealed tube'
_diffrn_radiation_type MoK\a
_diffrn_radiation_wavelength 0.71073
_diffrn_reflns_av_R_equivalents 0.0264
_diffrn_reflns_av_sigmaI/netI 0.0319
_diffrn_reflns_limit_h_max 8
_diffrn_reflns_limit_h_min -8
_diffrn_reflns_limit_k_max 7
_diffrn_reflns_limit_k_min -8
_diffrn_reflns_limit_l_max 20
_diffrn_reflns_limit_l_min -20
_diffrn_reflns_number 7909
_diffrn_reflns_theta_full 30.37
_diffrn_reflns_theta_max 30.37
_diffrn_reflns_theta_min 1.39
_exptl_absorpt_coefficient_mu 0.119
_exptl_absorpt_correction_type none
_exptl_crystal_colour colourless
_exptl_crystal_density_diffrn 1.482
_exptl_crystal_density_method 'not measured'
_exptl_crystal_description block
_exptl_crystal_F_000 248
_exptl_crystal_size_max 0.20
_exptl_crystal_size_mid 0.20
_exptl_crystal_size_min 0.10
_refine_diff_density_max 0.168
_refine_diff_density_min -0.146
_refine_diff_density_rms 0.036
_refine_ls_abs_structure_details 'Flack H D (1983), Acta Cryst. A39, 876-881'
_refine_ls_abs_structure_Flack 0.0(10)
_refine_ls_extinction_method none
_refine_ls_goodness_of_fit_ref 1.032
_refine_ls_hydrogen_treatment constr
_refine_ls_matrix_type full
_refine_ls_number_parameters 156
_refine_ls_number_reflns 2797
_refine_ls_number_restraints 1
_refine_ls_restrained_S_all 1.031
_refine_ls_R_factor_all 0.0645
_refine_ls_R_factor_gt 0.0444
_refine_ls_shift/su_max 0.000
_refine_ls_shift/su_mean 0.000
_refine_ls_structure_factor_coef Fsqd
_refine_ls_weighting_details 'calc w=1/[\s^2^(Fo^2^)+(0.0535P)^2^+0.0766P] where P=(Fo^2^+2Fc^2^)/3'
_refine_ls_weighting_scheme calc
_refine_ls_wR_factor_gt 0.1020
_refine_ls_wR_factor_ref 0.1125
_reflns_number_gt 2150
_reflns_number_total 2797
_reflns_threshold_expression >2sigma(I)
_cod_data_source_file jo8005733-File003.cif
_cod_data_source_block shag_972_0m
_cod_original_sg_symbol_H-M 'P 21'
_cod_database_code 4023416

loop_
_symmetry_equiv_pos_as_xyz
'x, y, z'
'-x, y+1/2, -z'

loop_
_atom_site_label
_atom_site_type_symbol
_atom_site_fract_x
_atom_site_fract_y
_atom_site_fract_z
_atom_site_U_iso_or_equiv
_atom_site_adp_type
_atom_site_occupancy
_atom_site_symmetry_multiplicity
_atom_site_calc_flag
_atom_site_refinement_flags
_atom_site_disorder_assembly
_atom_site_disorder_group
C1 C 0.7354(3) -0.2695(4) 0.84585(13) 0.0425(4) Uani 1 1 d . . .
C2 C 0.5670(3) -0.2390(3) 0.78172(13) 0.0399(4) Uani 1 1 d . . .
H2 H 0.5527 -0.3338 0.7317 0.048 Uiso 1 1 calc R . .
C3 C 0.4204(3) -0.0631(3) 0.79409(13) 0.0406(4) Uani 1 1 d . . .
C4 C 0.4474(4) 0.0723(4) 0.86971(14) 0.0537(6) Uani 1 1 d . . .
H4 H 0.3492 0.1897 0.8786 0.064 Uiso 1 1 calc R . .
C5 C 0.6169(5) 0.0375(5) 0.93259(15) 0.0634(7) Uani 1 1 d . . .
H5 H 0.6308 0.1303 0.9832 0.076 Uiso 1 1 calc R . .
C6 C 0.7645(4) -0.1334(4) 0.92031(14) 0.0536(6) Uani 1 1 d . . .
H6 H 0.8810 -0.1565 0.9614 0.064 Uiso 1 1 calc R . .
C7 C 0.2430(3) -0.0134(3) 0.72299(15) 0.0433(4) Uani 1 1 d . . .
H7 H 0.1027 0.0099 0.7535 0.052 Uiso 1 1 calc R . .
C8 C 0.2989(3) 0.1973(3) 0.66962(13) 0.0387(4) Uani 1 1 d . . .
H8 H 0.3070 0.3251 0.7115 0.046 Uiso 1 1 calc R . .
C9 C 0.5165(3) 0.1793(4) 0.61893(13) 0.0475(5) Uani 1 1 d . . .
H9A H 0.6066 0.3109 0.6306 0.057 Uiso 1 1 calc R . .
H9B H 0.5980 0.0481 0.6393 0.057 Uiso 1 1 calc R . .
C10 C 0.2529(3) 0.2098(3) 0.50651(14) 0.0412(4) Uani 1 1 d . . .
C11 C 0.1345(3) 0.2513(4) 0.59202(15) 0.0500(5) Uani 1 1 d . . .
H11A H 0.0056 0.1556 0.5954 0.060 Uiso 1 1 calc R . .
H11B H 0.0873 0.4064 0.5953 0.060 Uiso 1 1 calc R . .
N1 N 0.8881(3) -0.4570(4) 0.83229(12) 0.0526(5) Uani 1 1 d . . .
O1 O 0.8490(3) -0.5924(3) 0.77155(13) 0.0717(6) Uani 1 1 d . . .
O2 O 1.0498(4) -0.4700(4) 0.88289(14) 0.0868(7) Uani 1 1 d . . .
O3 O 0.2229(3) -0.2024(3) 0.66491(13) 0.0658(5) Uani 1 1 d . . .
H3 H 0.1046 -0.1969 0.6370 0.099 Uiso 1 1 calc R . .
O4 O 0.4642(2) 0.1617(2) 0.52354(9) 0.0464(4) Uani 1 1 d . . .
O5 O 0.1806(3) 0.2168(3) 0.42925(10) 0.0629(5) Uani 1 1 d . . .

loop_
_atom_site_aniso_label
_atom_site_aniso_U_11
_atom_site_aniso_U_22
_atom_site_aniso_U_33
_atom_site_aniso_U_23
_atom_site_aniso_U_13
_atom_site_aniso_U_12
C1 0.0447(9) 0.0447(12) 0.0380(9) 0.0068(9) 0.0000(7) 0.0020(8)
C2 0.0458(10) 0.0346(10) 0.0391(9) 0.0018(8) -0.0024(7) 0.0001(8)
C3 0.0407(9) 0.0368(11) 0.0444(11) 0.0037(8) 0.0010(8) 0.0006(8)
C4 0.0633(14) 0.0528(14) 0.0451(11) -0.0047(10) 0.0038(10) 0.0140(11)
C5 0.0830(18) 0.0683(17) 0.0385(11) -0.0139(11) -0.0072(11) 0.0116(13)
C6 0.0600(13) 0.0627(15) 0.0377(10) 0.0033(10) -0.0095(9) 0.0036(11)
C7 0.0366(9) 0.0390(11) 0.0543(11) -0.0003(9) -0.0026(8) 0.0032(8)
C8 0.0400(9) 0.0334(10) 0.0426(10) -0.0034(8) -0.0027(7) 0.0067(8)
C9 0.0405(9) 0.0572(13) 0.0445(10) 0.0044(10) -0.0035(7) 0.0061(10)
C10 0.0459(9) 0.0279(9) 0.0495(10) 0.0039(8) -0.0075(8) -0.0055(8)
C11 0.0458(10) 0.0486(13) 0.0553(12) 0.0011(10) -0.0066(9) 0.0169(9)
N1 0.0539(11) 0.0574(12) 0.0463(9) 0.0090(9) -0.0046(8) 0.0146(9)
O1 0.0808(12) 0.0668(13) 0.0671(11) -0.0147(9) -0.0118(9) 0.0290(10)
O2 0.0785(12) 0.1051(17) 0.0757(12) -0.0083(13) -0.0311(10) 0.0406(12)
O3 0.0618(10) 0.0390(9) 0.0953(13) -0.0127(9) -0.0347(9) 0.0036(7)
O4 0.0467(7) 0.0502(9) 0.0424(7) 0.0031(6) 0.0017(5) -0.0001(7)
O5 0.0663(9) 0.0733(12) 0.0485(8) 0.0083(8) -0.0164(7) -0.0149(9)

loop_
_atom_type_symbol
_atom_type_description
_atom_type_scat_dispersion_real
_atom_type_scat_dispersion_imag
_atom_type_scat_source
C C 0.0033 0.0016 'International Tables Vol C Tables 4.2.6.8 and 6.1.1.4'
H H 0.0000 0.0000 'International Tables Vol C Tables 4.2.6.8 and 6.1.1.4'
N N 0.0061 0.0033 'International Tables Vol C Tables 4.2.6.8 and 6.1.1.4'
O O 0.0106 0.0060 'International Tables Vol C Tables 4.2.6.8 and 6.1.1.4'

loop_
_geom_angle_atom_site_label_1
_geom_angle_atom_site_label_2
_geom_angle_atom_site_label_3
_geom_angle
_geom_angle_site_symmetry_1
_geom_angle_site_symmetry_3
_geom_angle_publ_flag
C6 C1 C2 123.03(19) . . ?
C6 C1 N1 119.22(18) . . ?
C2 C1 N1 117.75(17) . . ?
C1 C2 C3 118.33(18) . . ?
C4 C3 C2 118.75(19) . . ?
C4 C3 C7 120.80(18) . . ?
C2 C3 C7 120.36(18) . . ?
C3 C4 C5 121.6(2) . . ?
C6 C5 C4 120.1(2) . . ?
C1 C6 C5 118.2(2) . . ?
O3 C7 C3 108.13(16) . . ?
O3 C7 C8 111.32(17) . . ?
C3 C7 C8 110.76(16) . . ?
C7 C8 C9 113.27(16) . . ?
C7 C8 C11 114.06(17) . . ?
C9 C8 C11 101.94(16) . . ?
O4 C9 C8 107.70(15) . . ?
O5 C10 O4 120.88(19) . . ?
O5 C10 C11 128.16(19) . . ?
O4 C10 C11 110.96(17) . . ?
C10 C11 C8 106.05(16) . . ?
O2 N1 O1 123.0(2) . . ?
O2 N1 C1 117.8(2) . . ?
O1 N1 C1 119.22(17) . . ?
C10 O4 C9 111.18(15) . . ?

loop_
_geom_bond_atom_site_label_1
_geom_bond_atom_site_label_2
_geom_bond_distance
_geom_bond_site_symmetry_2
_geom_bond_publ_flag
C1 C6 1.371(3) . ?
C1 C2 1.388(3) . ?
C1 N1 1.468(3) . ?
C2 C3 1.390(3) . ?
C3 C4 1.381(3) . ?
C3 C7 1.514(3) . ?
C4 C5 1.384(3) . ?
C5 C6 1.371(4) . ?
C7 O3 1.418(3) . ?
C7 C8 1.523(3) . ?
C8 C9 1.532(3) . ?
C8 C11 1.534(3) . ?
C9 O4 1.435(2) . ?
C10 O5 1.210(2) . ?
C10 O4 1.332(2) . ?
C10 C11 1.481(3) . ?
N1 O2 1.221(3) . ?
N1 O1 1.223(3) . ?

loop_
_cod_related_entry_id
_cod_related_entry_database
_cod_related_entry_code
1 ChemSpider 21194744
